data_2209549
loop_
_publ_author_name
'Liliana Dobrza\'nska'
'Gareth O. Lloyd'

_publ_section_title
;<i>catena</i>-Poly[[silver(I)-\m-1,4-bis(2-methyl-1<i>H</i>-imidazol-1-ylmethyl)benzene-\k^2^<i>N</i>^3^:<i>N</i>^3'^]
 nitrate]
;
_journal_coeditor_code HK2058
_journal_issue 7
_journal_name_full 'Acta Crystallographica Section E'
_journal_page_first m1638
_journal_page_last m1640
_journal_paper_doi 10.1107/S1600536806023300
_journal_volume 62
_journal_year 2006
_chemical_formula_iupac '[Ag (C16 H18 N4)] N1 O3'
_chemical_formula_moiety 'C16 H18 Ag N5 O3'
_chemical_formula_sum 'C16 H18 Ag N5 O3'
_chemical_formula_weight 436.22
_chemical_name_common work
_chemical_name_systematic
;
catena-Poly[[silver(I)-\m-1,4-bis(2-methyl-1H-imidazol-1-
ylmethyl)benzene-\k^2^N^3^:N^3'^] nitrate]
;
_space_group_IT_number 14
_symmetry_cell_setting monoclinic
_symmetry_space_group_name_Hall '-P 2ybc'
_symmetry_space_group_name_H-M 'P 1 21/c 1'
_atom_sites_solution_hydrogens geom
_atom_sites_solution_primary direct
_atom_sites_solution_secondary difmap
_audit_creation_method SHELXL-97
_cell_angle_alpha 90.00
_cell_angle_beta 102.115(4)
_cell_angle_gamma 90.00
_cell_formula_units_Z 4
_cell_length_a 14.885(4)
_cell_length_b 14.459(4)
_cell_length_c 7.693(2)
_cell_measurement_reflns_used 1631
_cell_measurement_temperature 100(2)
_cell_measurement_theta_max 23.239
_cell_measurement_theta_min 2.799
_cell_volume 1618.8(8)
_computing_cell_refinement 'SAINT (Bruker, 2002)'
_computing_data_collection 'SMART (Bruker, 2001)'
_computing_data_reduction SAINT
_computing_molecular_graphics 'X-SEED (Barbour, 2001; Atwood & Barbour, 2003)'
_computing_publication_material X-SEED
_computing_structure_refinement 'SHELXL97 (Sheldrick, 1997)'
_computing_structure_solution 'SHELXS97 (Sheldrick, 1997)'
_diffrn_ambient_temperature 100(2)
_diffrn_measured_fraction_theta_full 0.991
_diffrn_measured_fraction_theta_max 0.922
_diffrn_measurement_device_type 'Bruker APEX CCD area-detector'
_diffrn_measurement_method \w
_diffrn_radiation_monochromator graphite
_diffrn_radiation_source 'fine-focus sealed tube'
_diffrn_radiation_type MoK\a
_diffrn_radiation_wavelength 0.71073
_diffrn_reflns_av_R_equivalents 0.0558
_diffrn_reflns_av_sigmaI/netI 0.0761
_diffrn_reflns_limit_h_max 19
_diffrn_reflns_limit_h_min -19
_diffrn_reflns_limit_k_max 14
_diffrn_reflns_limit_k_min -19
_diffrn_reflns_limit_l_max 8
_diffrn_reflns_limit_l_min -10
_diffrn_reflns_number 9697
_diffrn_reflns_theta_full 27.00
_diffrn_reflns_theta_max 28.28
_diffrn_reflns_theta_min 1.99
_diffrn_standards_number 0
_exptl_absorpt_coefficient_mu 1.273
_exptl_absorpt_correction_T_max 0.8941
_exptl_absorpt_correction_T_min 0.8622
_exptl_absorpt_correction_type multi-scan
_exptl_absorpt_process_details '(SADABS; Sheldrick, 1997)'
_exptl_crystal_colour colorless
_exptl_crystal_density_diffrn 1.790
_exptl_crystal_density_method 'not measured'
_exptl_crystal_description block
_exptl_crystal_F_000 880
_exptl_crystal_size_max 0.12
_exptl_crystal_size_mid 0.10
_exptl_crystal_size_min 0.09
_refine_diff_density_max 1.335
_refine_diff_density_min -1.342
_refine_ls_extinction_method none
_refine_ls_goodness_of_fit_ref 1.113
_refine_ls_hydrogen_treatment constr
_refine_ls_matrix_type full
_refine_ls_number_parameters 228
_refine_ls_number_reflns 3702
_refine_ls_number_restraints 0
_refine_ls_restrained_S_all 1.113
_refine_ls_R_factor_all 0.0975
_refine_ls_R_factor_gt 0.0686
_refine_ls_shift/su_max 0.000
_refine_ls_shift/su_mean 0.000
_refine_ls_structure_factor_coef Fsqd
_refine_ls_weighting_details 'calc w=1/[\s^2^(Fo^2^)+(0.05P)^2^+3.538P] where P=(Fo^2^+2Fc^2^)/3'
_refine_ls_weighting_scheme calc
_refine_ls_wR_factor_gt 0.1255
_refine_ls_wR_factor_ref 0.1358
_reflns_number_gt 2785
_reflns_number_total 3702
_reflns_threshold_expression I>2\s(I)
_cod_data_source_file hk2058.cif
_cod_data_source_block I
_cod_original_cell_volume 1618.7(8)
_cod_original_sg_symbol_H-M P21/c
_cod_database_code 2209549
_cod_database_fobs_code 2209549

loop_
_symmetry_equiv_pos_as_xyz
'x, y, z'
'-x, y+1/2, -z+1/2'
'-x, -y, -z'
'x, -y-1/2, z-1/2'

loop_
_atom_site_type_symbol
_atom_site_label
_atom_site_fract_x
_atom_site_fract_y
_atom_site_fract_z
_atom_site_U_iso_or_equiv
_atom_site_adp_type
_atom_site_calc_flag
_atom_site_refinement_flags
_atom_site_occupancy
Ag Ag1 0.23577(3) 0.15155(3) 0.23352(6) 0.01987(16) Uani d . 1
N N1 0.0906(3) 0.1192(3) 0.1824(7) 0.0186(11) Uani d . 1
C C2 0.0289(4) 0.1327(4) 0.0351(8) 0.0144(12) Uani d . 1
N N3 -0.0543(3) 0.0994(3) 0.0527(6) 0.0125(10) Uani d . 1
C C4 -0.0440(4) 0.0642(4) 0.2206(8) 0.0177(13) Uani d . 1
H H4 -0.0905 0.0369 0.2716 0.021 Uiso calc R 1
C C5 0.0449(4) 0.0758(4) 0.2997(8) 0.0167(12) Uani d . 1
H H5 0.0721 0.0571 0.4174 0.020 Uiso calc R 1
C C6 0.0464(4) 0.1779(4) -0.1281(8) 0.0192(13) Uani d . 1
H H6B 0.1061 0.2092 -0.1007 0.029 Uiso calc R 1
H H6C -0.0020 0.2233 -0.1712 0.029 Uiso calc R 1
H H6A 0.0468 0.1310 -0.2200 0.029 Uiso calc R 1
C C7 -0.1414(4) 0.1026(4) -0.0791(8) 0.0181(13) Uani d . 1
H H7B -0.1741 0.0432 -0.0764 0.022 Uiso calc R 1
H H7A -0.1279 0.1096 -0.1991 0.022 Uiso calc R 1
C C8 -0.2035(4) 0.1808(4) -0.0473(7) 0.0124(12) Uani d . 1
C C9 -0.1780(4) 0.2720(4) -0.0574(8) 0.0149(12) Uani d . 1
H H9 -0.1194 0.2863 -0.0809 0.018 Uiso calc R 1
C C10 -0.2367(4) 0.3430(4) -0.0335(7) 0.0162(12) Uani d . 1
H H10 -0.2182 0.4055 -0.0421 0.019 Uiso calc R 1
C C11 -0.3220(4) 0.3238(4) 0.0028(7) 0.0116(11) Uani d . 1
C C12 -0.3485(4) 0.2323(4) 0.0120(7) 0.0155(12) Uani d . 1
H H12 -0.4073 0.2181 0.0349 0.019 Uiso calc R 1
C C13 -0.2894(4) 0.1613(4) -0.0124(8) 0.0160(12) Uani d . 1
H H13 -0.3080 0.0988 -0.0050 0.019 Uiso calc R 1
C C14 -0.3846(4) 0.4027(4) 0.0322(8) 0.0177(13) Uani d . 1
H H14A -0.3970 0.3979 0.1535 0.021 Uiso calc R 1
H H14B -0.3531 0.4623 0.0237 0.021 Uiso calc R 1
N N15 -0.4722(3) 0.4017(3) -0.0981(6) 0.0134(10) Uani d . 1
C C16 -0.4842(4) 0.4303(4) -0.2722(8) 0.0162(12) Uani d . 1
H H16 -0.4387 0.4552 -0.3288 0.019 Uiso calc R 1
C C17 -0.5734(4) 0.4160(4) -0.3459(8) 0.0184(13) Uani d . 1
H H17 -0.6016 0.4295 -0.4659 0.022 Uiso calc R 1
N N18 -0.6182(3) 0.3789(3) -0.2214(6) 0.0147(10) Uani d . 1
C C19 -0.5549(4) 0.3697(4) -0.0730(8) 0.0140(12) Uani d . 1
C C20 -0.5714(4) 0.3320(4) 0.0978(8) 0.0200(13) Uani d . 1
H H20B -0.5705 0.3826 0.1829 0.030 Uiso calc R 1
H H20A -0.5233 0.2872 0.1461 0.030 Uiso calc R 1
H H20C -0.6315 0.3013 0.0767 0.030 Uiso calc R 1
N N21 0.2435(3) 0.3766(3) 0.2482(6) 0.0153(10) Uani d . 1
O O1 0.2721(3) 0.3193(3) 0.3695(5) 0.0188(9) Uani d . 1
O O2 0.2572(3) 0.4602(3) 0.2775(7) 0.0397(13) Uani d . 1
O O3 0.2000(3) 0.3493(4) 0.1024(6) 0.0347(12) Uani d . 1

loop_
_atom_site_aniso_label
_atom_site_aniso_U_11
_atom_site_aniso_U_22
_atom_site_aniso_U_33
_atom_site_aniso_U_12
_atom_site_aniso_U_13
_atom_site_aniso_U_23
Ag1 0.0117(2) 0.0159(2) 0.0314(3) -0.00011(19) 0.00291(17) -0.0031(2)
N1 0.015(3) 0.017(3) 0.024(3) -0.0006(19) 0.004(2) -0.005(2)
C2 0.018(3) 0.005(3) 0.022(3) 0.002(2) 0.009(3) -0.005(2)
N3 0.011(2) 0.011(2) 0.014(3) 0.0012(18) 0.000(2) -0.0002(19)
C4 0.023(3) 0.012(3) 0.019(3) 0.000(2) 0.008(3) -0.003(2)
C5 0.022(3) 0.011(3) 0.019(3) 0.003(2) 0.007(3) -0.004(2)
C6 0.022(3) 0.010(3) 0.027(4) 0.002(2) 0.010(3) -0.001(2)
C7 0.014(3) 0.020(3) 0.020(3) 0.004(2) 0.002(3) -0.002(3)
C8 0.014(3) 0.014(3) 0.006(3) 0.002(2) -0.003(2) -0.003(2)
C9 0.015(3) 0.014(3) 0.018(3) -0.001(2) 0.007(2) -0.001(2)
C10 0.022(3) 0.010(3) 0.017(3) 0.002(2) 0.006(2) 0.002(2)
C11 0.017(3) 0.011(3) 0.007(3) 0.002(2) 0.002(2) -0.001(2)
C12 0.013(3) 0.018(3) 0.016(3) -0.001(2) 0.005(2) -0.003(2)
C13 0.016(3) 0.013(3) 0.017(3) -0.002(2) 0.000(2) 0.000(2)
C14 0.011(3) 0.018(3) 0.020(3) 0.002(2) -0.005(2) -0.003(2)
N15 0.012(2) 0.009(2) 0.019(3) 0.0006(18) 0.003(2) -0.0026(19)
C16 0.025(3) 0.010(3) 0.018(3) 0.000(2) 0.012(3) 0.001(2)
C17 0.027(3) 0.007(3) 0.021(3) 0.003(2) 0.005(3) -0.004(2)
N18 0.014(2) 0.010(2) 0.020(3) -0.0005(18) 0.003(2) -0.0035(19)
C19 0.018(3) 0.009(3) 0.018(3) 0.004(2) 0.009(3) -0.003(2)
C20 0.021(3) 0.019(3) 0.021(3) 0.004(2) 0.007(3) 0.004(2)
N21 0.010(2) 0.017(2) 0.018(3) 0.0004(18) 0.000(2) -0.001(2)
O1 0.024(2) 0.013(2) 0.018(2) 0.0028(17) 0.0012(19) 0.0041(17)
O2 0.050(3) 0.016(2) 0.054(3) 0.006(2) 0.012(3) 0.007(2)
O3 0.025(2) 0.057(3) 0.021(2) -0.005(2) 0.002(2) 0.002(3)

loop_
_atom_type_symbol
_atom_type_description
_atom_type_scat_dispersion_real
_atom_type_scat_dispersion_imag
_atom_type_scat_source
C C 0.0033 0.0016 'International Tables Vol C Tables 4.2.6.8 and 6.1.1.4'
H H 0.0000 0.0000 'International Tables Vol C Tables 4.2.6.8 and 6.1.1.4'
N N 0.0061 0.0033 'International Tables Vol C Tables 4.2.6.8 and 6.1.1.4'
O O 0.0106 0.0060 'International Tables Vol C Tables 4.2.6.8 and 6.1.1.4'
Ag Ag -0.8971 1.1015 'International Tables Vol C Tables 4.2.6.8 and 6.1.1.4'

loop_
_geom_angle_atom_site_label_1
_geom_angle_atom_site_label_2
_geom_angle_atom_site_label_3
_geom_angle_site_symmetry_3
_geom_angle
N1 Ag1 N18 4_666 155.78(17)
C2 N1 C5 . 106.2(5)
C2 N1 Ag1 . 127.9(4)
C5 N1 Ag1 . 125.9(4)
N1 C2 N3 . 110.3(5)
N1 C2 C6 . 125.4(5)
N3 C2 C6 . 124.3(5)
C2 N3 C4 . 107.5(5)
C2 N3 C7 . 127.5(5)
C4 N3 C7 . 124.9(5)
C5 C4 N3 . 106.6(5)
C5 C4 H4 . 126.7
N3 C4 H4 . 126.7
C4 C5 N1 . 109.3(5)
C4 C5 H5 . 125.3
N1 C5 H5 . 125.3
C2 C6 H6B . 109.5
C2 C6 H6C . 109.5
H6B C6 H6C . 109.5
C2 C6 H6A . 109.5
H6B C6 H6A . 109.5
H6C C6 H6A . 109.5
N3 C7 C8 . 113.1(5)
N3 C7 H7B . 109.0
C8 C7 H7B . 109.0
N3 C7 H7A . 109.0
C8 C7 H7A . 109.0
H7B C7 H7A . 107.8
C9 C8 C13 . 118.7(5)
C9 C8 C7 . 121.4(5)
C13 C8 C7 . 119.9(5)
C8 C9 C10 . 120.8(5)
C8 C9 H9 . 119.6
C10 C9 H9 . 119.6
C11 C10 C9 . 120.6(5)
C11 C10 H10 . 119.7
C9 C10 H10 . 119.7
C10 C11 C12 . 119.0(5)
C10 C11 C14 . 119.8(5)
C12 C11 C14 . 121.2(5)
C11 C12 C13 . 120.2(5)
C11 C12 H12 . 119.9
C13 C12 H12 . 119.9
C12 C13 C8 . 120.7(5)
C12 C13 H13 . 119.6
C8 C13 H13 . 119.6
N15 C14 C11 . 112.0(4)
N15 C14 H14A . 109.2
C11 C14 H14A . 109.2
N15 C14 H14B . 109.2
C11 C14 H14B . 109.2
H14A C14 H14B . 107.9
C19 N15 C16 . 107.6(5)
C19 N15 C14 . 127.2(5)
C16 N15 C14 . 125.2(5)
C17 C16 N15 . 106.2(5)
C17 C16 H16 . 126.9
N15 C16 H16 . 126.9
C16 C17 N18 . 110.1(5)
C16 C17 H17 . 124.9
N18 C17 H17 . 124.9
C19 N18 C17 . 106.0(5)
C19 N18 Ag1 4_465 128.6(4)
C17 N18 Ag1 4_465 125.4(4)
N18 C19 N15 . 110.1(5)
N18 C19 C20 . 125.3(5)
N15 C19 C20 . 124.7(5)
C19 C20 H20B . 109.5
C19 C20 H20A . 109.5
H20B C20 H20A . 109.5
C19 C20 H20C . 109.5
H20B C20 H20C . 109.5
H20A C20 H20C . 109.5
O3 N21 O2 . 120.8(5)
O3 N21 O1 . 119.8(5)
O2 N21 O1 . 119.5(5)

loop_
_geom_bond_atom_site_label_1
_geom_bond_atom_site_label_2
_geom_bond_site_symmetry_2
_geom_bond_distance
Ag1 N1 . 2.165(5)
Ag1 N18 4_666 2.173(5)
N1 C2 . 1.314(7)
N1 C5 . 1.389(7)
C2 C6 . 1.487(8)
N3 C2 . 1.362(7)
N3 C4 . 1.366(7)
N3 C7 . 1.469(7)
C4 H4 . 0.9500
C5 C4 . 1.345(8)
C5 H5 . 0.9500
C6 H6B . 0.9800
C6 H6C . 0.9800
C6 H6A . 0.9800
C7 C8 . 1.513(7)
C7 H7B . 0.9900
C7 H7A . 0.9900
C8 C9 . 1.380(8)
C9 H9 . 0.9500
C10 C11 . 1.384(8)
C10 C9 . 1.385(8)
C10 H10 . 0.9500
C11 C12 . 1.387(8)
C12 H12 . 0.9500
C13 C12 . 1.390(8)
C13 C8 . 1.390(8)
C13 H13 . 0.9500
C14 C11 . 1.520(7)
C14 H14A . 0.9900
C14 H14B . 0.9900
N15 C19 . 1.367(7)
N15 C16 . 1.377(7)
N15 C14 . 1.468(7)
C16 H16 . 0.9500
C17 C16 . 1.346(8)
C17 H17 . 0.9500
N18 C19 . 1.325(7)
N18 C17 . 1.385(7)
N18 Ag1 4_465 2.173(5)
C19 C20 . 1.490(8)
C20 H20B . 0.9800
C20 H20A . 0.9800
C20 H20C . 0.9800
N21 O1 . 1.253(6)
N21 O2 . 1.239(6)
N21 O3 . 1.236(6)

loop_
_geom_hbond_atom_site_label_D
_geom_hbond_atom_site_label_H
_geom_hbond_atom_site_label_A
_geom_hbond_site_symmetry_A
_geom_hbond_distance_DH
_geom_hbond_distance_HA
_geom_hbond_distance_DA
_geom_hbond_angle_DHA
_geom_hbond_publ_flag
C10 H10 O2 3_565 0.950 2.636 3.387(7) 136.30 yes
C14 H14b O2 3_565 0.990 3.170 3.886(8) 130.43 yes
C13 H13 O2 2_545 0.950 2.664 3.404(8) 135.16 yes
C7 H7b O2 2_545 0.990 3.074 3.778(8) 129.15 yes

loop_
_geom_torsion_atom_site_label_1
_geom_torsion_atom_site_label_2
_geom_torsion_atom_site_label_3
_geom_torsion_atom_site_label_4
_geom_torsion_site_symmetry_1
_geom_torsion
N18 Ag1 N1 C2 4_666 -108.3(6)
N18 Ag1 N1 C5 4_666 68.9(7)
C19 N18 C17 C16 . -0.9(6)
Ag1 N18 C17 C16 4_465 177.0(4)
C2 N1 C5 C4 . -0.2(6)
Ag1 N1 C5 C4 . -177.9(4)
C2 N3 C7 C8 . -98.9(6)
C4 N3 C7 C8 . 78.7(7)
C12 C13 C8 C9 . 0.0(8)
C12 C13 C8 C7 . -178.1(5)
N3 C7 C8 C9 . 63.6(7)
N3 C7 C8 C13 . -118.3(6)
C5 N1 C2 N3 . -0.3(6)
Ag1 N1 C2 N3 . 177.3(3)
C5 N1 C2 C6 . 179.5(5)
Ag1 N1 C2 C6 . -2.9(8)
C4 N3 C2 N1 . 0.7(6)
C7 N3 C2 N1 . 178.6(5)
C4 N3 C2 C6 . -179.1(5)
C7 N3 C2 C6 . -1.2(8)
C17 N18 C19 N15 . 1.4(6)
Ag1 N18 C19 N15 4_465 -176.5(3)
C17 N18 C19 C20 . -179.8(5)
Ag1 N18 C19 C20 4_465 2.4(8)
C16 N15 C19 N18 . -1.3(6)
C14 N15 C19 N18 . -179.2(5)
C16 N15 C19 C20 . 179.8(5)
C14 N15 C19 C20 . 2.0(8)
N18 C17 C16 N15 . 0.1(6)
C19 N15 C16 C17 . 0.7(6)
C14 N15 C16 C17 . 178.6(5)
N1 C5 C4 N3 . 0.6(6)
C2 N3 C4 C5 . -0.8(6)
C7 N3 C4 C5 . -178.8(5)
C19 N15 C14 C11 . 100.9(6)
C16 N15 C14 C11 . -76.5(7)
C9 C10 C11 C12 . -1.1(8)
C9 C10 C11 C14 . 178.8(5)
N15 C14 C11 C10 . 119.7(6)
N15 C14 C11 C12 . -60.5(7)
C10 C11 C12 C13 . 1.0(8)
C14 C11 C12 C13 . -178.9(5)
C8 C13 C12 C11 . -0.5(8)
C13 C8 C9 C10 . -0.1(8)
C7 C8 C9 C10 . 178.0(5)
C11 C10 C9 C8 . 0.7(9)
